data_4503189
loop_
_publ_author_name
'Williams, Colleen A.'
'Blake, Alexander J.'
'Wilson, Claire'
'Hubberstey, Peter'
'Schr\"oder, Martin'

_publ_section_title
;
 Novel Metal&#x2212;Organic Frameworks Derived from Group II Metal Cations
 and Aryldicarboxylate Anionic Ligands
;
_journal_issue 3
_journal_name_full 'Crystal Growth &amp; Design'
_journal_page_first 911
_journal_paper_doi 10.1021/cg700731d
_journal_volume 8
_journal_year 2008
_chemical_absolute_configuration ad
_chemical_formula_moiety 'C11 H11 N O5 Sr'
_chemical_formula_sum 'C11 H11 N O5 Sr'
_chemical_formula_weight 324.83
_space_group_IT_number 145
_symmetry_cell_setting trigonal
_symmetry_Int_Tables_number 145
_symmetry_space_group_name_Hall 'P 32'
_symmetry_space_group_name_H-M 'P 32'
_atom_sites_solution_hydrogens geom
_atom_sites_solution_primary heavy
_atom_sites_solution_secondary difmap
_audit_creation_method SHELXL-97
_cell_angle_alpha 90.00
_cell_angle_beta 90.00
_cell_angle_gamma 120.00
_cell_formula_units_Z 3
_cell_length_a 10.599(1)
_cell_length_b 10.599(1)
_cell_length_c 9.806(2)
_cell_measurement_reflns_used 5189
_cell_measurement_temperature 150(2)
_cell_measurement_theta_max 27.50
_cell_measurement_theta_min 2.22
_cell_volume 954.0(2)
_computing_cell_refinement 'Bruker SAINT version 6.36a (Bruker, 2000)'
_computing_data_collection 'Bruker SMART version 5.625 (Bruker, 2001)'
_computing_data_reduction 'Bruker SAINT; Bruker SHELXTL (Bruker, 2001)'
_computing_molecular_graphics 'Bruker SHELXTL'
_computing_publication_material 'enCIFer(Allen et al.,2004);PLATON(Spek,2003)'
_computing_structure_refinement 'SHELXL-97 (Sheldrick, 1997)'
_computing_structure_solution 'SHELXS-97 (Sheldrick, 1990)'
_diffrn_ambient_temperature 150(2)
_diffrn_measured_fraction_theta_full 0.998
_diffrn_measured_fraction_theta_max 0.998
_diffrn_measurement_device_type 'Bruker SMART APEX CCD area detector'
_diffrn_measurement_method \w
_diffrn_radiation_monochromator graphite
_diffrn_radiation_probe x-ray
_diffrn_radiation_type MoK\a
_diffrn_radiation_wavelength 0.71073
_diffrn_reflns_av_R_equivalents 0.017
_diffrn_reflns_av_sigmaI/netI 0.030
_diffrn_reflns_limit_h_max 13
_diffrn_reflns_limit_h_min -7
_diffrn_reflns_limit_k_max 12
_diffrn_reflns_limit_k_min -13
_diffrn_reflns_limit_l_max 12
_diffrn_reflns_limit_l_min -12
_diffrn_reflns_number 5181
_diffrn_reflns_theta_full 27.49
_diffrn_reflns_theta_max 27.49
_diffrn_reflns_theta_min 2.22
_diffrn_source 'normal-focus sealed tube'
_diffrn_standards_decay_% 0
_diffrn_standards_number 0
_exptl_absorpt_coefficient_mu 4.250
_exptl_absorpt_correction_T_max 1.000
_exptl_absorpt_correction_T_min 0.785
_exptl_absorpt_correction_type multi-scan
_exptl_absorpt_process_details '(SADABS; Bruker, 2001)'
_exptl_crystal_colour COLOURLESS
_exptl_crystal_density_diffrn 1.696
_exptl_crystal_density_meas 0
_exptl_crystal_density_method 'not measured'
_exptl_crystal_description COLUMN
_exptl_crystal_F_000 486
_exptl_crystal_size_max 0.32
_exptl_crystal_size_mid 0.13
_exptl_crystal_size_min 0.10
_refine_diff_density_max 0.70
_refine_diff_density_min -0.25
_refine_diff_density_rms 0.07
_refine_ls_abs_structure_details 'Flack H D (1983), Acta Cryst. A39, 876-881'
_refine_ls_abs_structure_Flack 0.000(6)
_refine_ls_extinction_method none
_refine_ls_goodness_of_fit_ref 1.05
_refine_ls_hydrogen_treatment constr
_refine_ls_matrix_type full
_refine_ls_number_parameters 166
_refine_ls_number_reflns 2839
_refine_ls_number_restraints 1
_refine_ls_restrained_S_all 1.05
_refine_ls_R_factor_all 0.0245
_refine_ls_R_factor_gt 0.0238
_refine_ls_shift/su_max 0.001
_refine_ls_shift/su_mean 0.000
_refine_ls_structure_factor_coef Fsqd
_refine_ls_weighting_details 'calc w=1/[\s^2^(Fo^2^)+(0.037P)^2^+0.180P] where P=(Fo^2^+2Fc^2^)/3'
_refine_ls_weighting_scheme calc
_refine_ls_wR_factor_gt 0.0593
_refine_ls_wR_factor_ref 0.0596
_reflns_number_gt 2785
_reflns_number_total 2839
_reflns_threshold_expression >2\s(I)
_cod_data_source_file cg700731d.cif
_cod_data_source_block 8
_cod_database_code 4503189

loop_
_symmetry_equiv_pos_as_xyz
'x, y, z'
'-y, x-y, z+2/3'
'-x+y, -x, z+1/3'

loop_
_atom_site_aniso_label
_atom_site_aniso_U_11
_atom_site_aniso_U_22
_atom_site_aniso_U_33
_atom_site_aniso_U_23
_atom_site_aniso_U_13
_atom_site_aniso_U_12
Sr1 0.0108(1) 0.0113(1) 0.0104(1) 0.0002(1) 0.0004(1) 0.0057(1)
O1 0.0277(10) 0.0207(9) 0.0130(10) 0.0001(7) -0.0024(8) 0.0171(8)
O2 0.0240(10) 0.0186(9) 0.0179(10) -0.0033(7) -0.0039(8) 0.0155(8)
O3 0.0575(11) 0.0244(11) 0.0149(11) -0.0040(8) -0.0077(8) 0.0298(9)
O4 0.0223(9) 0.0113(9) 0.0149(10) -0.0010(7) 0.0020(7) 0.0091(8)
O5 0.0361(11) 0.0172(12) 0.0499(16) -0.0054(10) -0.0032(11) 0.0146(10)
N1 0.0618(15) 0.0255(17) 0.0326(16) 0.0009(13) 0.0068(12) 0.0281(13)
C1 0.0128(12) 0.0125(12) 0.0137(13) 0.0012(9) 0.0021(10) 0.0070(10)
C2 0.0141(13) 0.0151(12) 0.0163(13) 0.0009(10) 0.0014(10) 0.0091(11)
C3 0.0341(14) 0.0181(14) 0.0175(15) -0.0060(11) -0.0064(11) 0.0171(11)
C4 0.0435(15) 0.0231(15) 0.0158(14) -0.0037(12) -0.0074(12) 0.0222(13)
C5 0.0222(13) 0.0158(13) 0.0147(13) 0.0001(10) -0.0009(10) 0.0112(11)
C6 0.0211(13) 0.0133(13) 0.0160(13) 0.0004(10) 0.0010(10) 0.0089(11)
C7 0.0284(13) 0.0160(14) 0.0150(14) -0.0038(11) -0.0012(11) 0.0123(12)
C8 0.0297(14) 0.0184(14) 0.0150(14) -0.0011(11) -0.0017(11) 0.0134(12)
C9 0.049(2) 0.032(2) 0.047(3) -0.0060(18) -0.0052(17) 0.0222(17)
C10 0.052(3) 0.056(2) 0.046(2) 0.0010(18) 0.001(2) 0.035(2)
C11 0.094(2) 0.033(3) 0.082(4) -0.001(3) 0.016(2) 0.038(2)

loop_
_atom_site_label
_atom_site_type_symbol
_atom_site_thermal_displace_type
_atom_site_fract_x
_atom_site_fract_y
_atom_site_fract_z
_atom_site_occupancy
_atom_site_U_iso_or_equiv
_atom_site_calc_flag
_atom_site_refinement_flags
Sr1 Sr Uani 0.31169(4) 0.54647(2) -0.12349(3) 1.000 0.0108(1) . .
O1 O Uani 0.3407(4) 0.5154(2) 0.1290(2) 1.000 0.0182(6) . .
O2 O Uani 0.4126(4) 0.6120(2) 0.3336(2) 1.000 0.0180(6) . .
O3 O Uani 0.4432(4) 0.0008(2) 0.5476(2) 1.000 0.0281(6) . .
O4 O Uani 0.4066(4) -0.0869(2) 0.33808(18) 1.000 0.0159(5) . .
O5 O Uani 0.2072(5) 0.2829(2) -0.1732(3) 1.000 0.0338(8) . .
N1 N Uani 0.2313(6) 0.0820(3) -0.1826(3) 1.000 0.0372(9) . .
C1 C Uani 0.3839(6) 0.5126(3) 0.2470(3) 1.000 0.0127(7) . .
C2 C Uani 0.3966(6) 0.3822(3) 0.2905(3) 1.000 0.0144(7) . .
C3 C Uani 0.4447(6) 0.3768(3) 0.4200(3) 1.000 0.0214(8) . .
C4 C Uani 0.4524(6) 0.2565(3) 0.4623(3) 1.000 0.0250(8) . .
C5 C Uani 0.4110(6) 0.1383(3) 0.3747(3) 1.000 0.0168(8) . .
C6 C Uani 0.4203(6) 0.0085(3) 0.4248(3) 1.000 0.0167(8) . .
C7 C Uani 0.3620(6) 0.1437(3) 0.2442(3) 1.000 0.0193(8) . .
C8 C Uani 0.3546(6) 0.2647(3) 0.2015(3) 1.000 0.0204(8) . .
C9 C Uani 0.1611(8) 0.1507(4) -0.1893(4) 1.000 0.0418(14) . .
C10 C Uani 0.3916(10) 0.1623(5) -0.1542(5) 1.000 0.0478(14) . .
C11 C Uani 0.1728(11) -0.0714(5) -0.2042(7) 1.000 0.0669(18) . .
H3A H Uiso 0.47220 0.45480 0.47923 1.000 0.0260 calc R
H4A H Uiso 0.48540 0.25430 0.54963 1.000 0.0300 calc R
H7A H Uiso 0.33400 0.06550 0.18523 1.000 0.0230 calc R
H8A H Uiso 0.32180 0.26760 0.11423 1.000 0.0240 calc R
H9A H Uiso 0.06240 0.09430 -0.20887 1.000 0.0510 calc R
H10A H Uiso 0.42650 0.26510 -0.15157 1.000 0.0720 calc R
H10B H Uiso 0.44150 0.14180 -0.22487 1.000 0.0720 calc R
H10C H Uiso 0.40980 0.13160 -0.06787 1.000 0.0720 calc R
H11A H Uiso 0.07120 -0.11590 -0.22657 1.000 0.1010 calc R
H11B H Uiso 0.18410 -0.11490 -0.12267 1.000 0.1010 calc R
H11C H Uiso 0.22380 -0.08600 -0.27787 1.000 0.1010 calc R

loop_
_atom_type_symbol
_atom_type_description
_atom_type_scat_dispersion_real
_atom_type_scat_dispersion_imag
_atom_type_scat_source
C C 0.0033 0.0016 'International Tables Vol C Tables 4.2.6.8 and 6.1.1.4'
H H 0.0000 0.0000 'International Tables Vol C Tables 4.2.6.8 and 6.1.1.4'
N N 0.0061 0.0033 'International Tables Vol C Tables 4.2.6.8 and 6.1.1.4'
O O 0.0106 0.0060 'International Tables Vol C Tables 4.2.6.8 and 6.1.1.4'
Sr Sr -1.5307 3.2498 'International Tables Vol C Tables 4.2.6.8 and 6.1.1.4'

loop_
_geom_angle_atom_site_label_1
_geom_angle_atom_site_label_2
_geom_angle_atom_site_label_3
_geom_angle
_geom_angle_site_symmetry_1
_geom_angle_site_symmetry_3
_geom_angle_publ_flag
O1 Sr1 O5 93.46(8) . . yes
O1 Sr1 O4 69.10(9) . 2_554 yes
O1 Sr1 O1 111.61(6) . 2_664 yes
O1 Sr1 O2 72.16(6) . 2_664 yes
O1 Sr1 O2 156.50(10) . 3_564 yes
O1 Sr1 O3 78.54(9) . 3_664 yes
O1 Sr1 O4 127.58(10) . 3_664 yes
O4 Sr1 O5 90.41(11) 2_554 . yes
O1 Sr1 O5 148.13(9) 2_664 . yes
O2 Sr1 O5 163.38(9) 2_664 . yes
O2 Sr1 O5 92.88(10) 3_564 . yes
O3 Sr1 O5 85.60(12) 3_664 . yes
O4 Sr1 O5 86.10(10) 3_664 . yes
O1 Sr1 O4 116.27(8) 2_664 2_554 yes
O2 Sr1 O4 76.87(8) 2_664 2_554 yes
O2 Sr1 O4 88.26(9) 3_564 2_554 yes
O3 Sr1 O4 147.09(7) 3_664 2_554 yes
O4 Sr1 O4 163.10(8) 2_554 3_664 yes
O1 Sr1 O2 48.39(7) 2_664 2_664 yes
O1 Sr1 O2 72.12(8) 2_664 3_564 yes
O1 Sr1 O3 80.72(8) 2_664 3_664 yes
O1 Sr1 O4 63.22(8) 2_664 3_664 yes
O2 Sr1 O2 97.32(8) 2_664 3_564 yes
O2 Sr1 O3 99.22(8) 2_664 3_664 yes
O2 Sr1 O4 109.13(8) 2_664 3_664 yes
O2 Sr1 O3 124.53(9) 3_564 3_664 yes
O2 Sr1 O4 75.43(9) 3_564 3_664 yes
O3 Sr1 O4 49.12(8) 3_664 3_664 yes
Sr1 O1 C1 167.4(3) . . yes
Sr1 O1 Sr1 94.58(9) . 3_565 yes
Sr1 O1 C1 91.5(2) 3_565 . yes
Sr1 O2 C1 167.41(18) 2_665 . yes
Sr1 O2 C1 92.0(2) 3_565 . yes
Sr1 O2 Sr1 95.46(9) 2_665 3_565 yes
Sr1 O3 C6 98.83(19) 2_655 . yes
Sr1 O4 C6 89.02(18) 2_655 . yes
Sr1 O4 C6 146.5(3) 3_555 . yes
Sr1 O4 Sr1 94.48(6) 2_655 3_555 yes
Sr1 O5 C9 175.0(3) . . yes
C9 N1 C10 120.3(4) . . yes
C9 N1 C11 126.4(5) . . yes
C10 N1 C11 113.3(5) . . yes
O1 C1 O2 122.7(3) . . yes
O1 C1 C2 118.9(3) . . yes
O2 C1 C2 118.4(3) . . yes
C1 C2 C3 120.0(3) . . no
C1 C2 C8 120.2(3) . . no
C3 C2 C8 119.8(3) . . no
C2 C3 C4 120.5(3) . . no
C3 C4 C5 120.4(3) . . no
C4 C5 C6 118.9(3) . . no
C4 C5 C7 119.0(3) . . no
C6 C5 C7 122.1(3) . . no
O3 C6 O4 123.0(3) . . yes
O3 C6 C5 118.7(3) . . yes
O4 C6 C5 118.2(3) . . yes
C5 C7 C8 120.6(3) . . no
C2 C8 C7 119.6(3) . . no
O5 C9 N1 128.6(5) . . yes
C2 C3 H3A 119.73 . . no
C4 C3 H3A 119.74 . . no
C3 C4 H4A 119.75 . . no
C5 C4 H4A 119.83 . . no
C5 C7 H7A 119.63 . . no
C8 C7 H7A 119.74 . . no
C2 C8 H8A 120.17 . . no
C7 C8 H8A 120.19 . . no
O5 C9 H9A 115.69 . . no
N1 C9 H9A 115.69 . . no
N1 C10 H10A 109.50 . . no
N1 C10 H10B 109.51 . . no
N1 C10 H10C 109.53 . . no
H10A C10 H10B 109.45 . . no
H10A C10 H10C 109.40 . . no
H10B C10 H10C 109.44 . . no
N1 C11 H11A 109.44 . . no
N1 C11 H11B 109.50 . . no
N1 C11 H11C 109.52 . . no
H11A C11 H11B 109.44 . . no
H11A C11 H11C 109.42 . . no
H11B C11 H11C 109.50 . . no

loop_
_geom_bond_atom_site_label_1
_geom_bond_atom_site_label_2
_geom_bond_distance
_geom_bond_site_symmetry_2
_geom_bond_publ_flag
Sr1 O1 2.537(2) . yes
Sr1 O5 2.485(2) . yes
Sr1 O4 2.497(3) 2_554 yes
Sr1 O1 2.703(3) 2_664 yes
Sr1 O2 2.684(3) 2_664 yes
Sr1 O2 2.518(3) 3_564 yes
Sr1 O3 2.554(4) 3_664 yes
Sr1 O4 2.744(3) 3_664 yes
O1 C1 1.250(4) . yes
O2 C1 1.266(4) . yes
O3 C6 1.239(4) . yes
O4 C6 1.273(4) . yes
O5 C9 1.242(4) . yes
N1 C9 1.277(7) . yes
N1 C10 1.498(8) . yes
N1 C11 1.437(6) . yes
C1 C2 1.515(5) . no
C2 C3 1.380(5) . no
C2 C8 1.399(4) . no
C3 C4 1.382(5) . no
C4 C5 1.397(4) . no
C5 C6 1.510(5) . no
C5 C7 1.393(5) . no
C7 C8 1.388(5) . no
C3 H3A 0.9300 . no
C4 H4A 0.9298 . no
C7 H7A 0.9292 . no
C8 H8A 0.9299 . no
C9 H9A 0.9291 . no
C10 H10A 0.9600 . no
C10 H10B 0.9602 . no
C10 H10C 0.9605 . no
C11 H11A 0.9604 . no
C11 H11B 0.9599 . no
C11 H11C 0.9600 . no
